data_4083246
loop_
_publ_author_name
'Sasamori, Takahiro'
'Miyamoto, Hisashi'
'Sakai, Heisuke'
'Furukawa, Yukio'
'Tokitoh, Norihiro'

_publ_section_title
;
 1,2-Bis(ferrocenyl)digermene: A d&#x2212;\p Electron System Containing a
 Ge&#x2550;Ge Unit
;
_journal_issue 10
_journal_name_full Organometallics
_journal_page_first 3904
_journal_paper_doi 10.1021/om300064q
_journal_volume 31
_journal_year 2012
_chemical_formula_moiety 'C50 H64 Fe2 Ge2 S2, C6H14'
_chemical_formula_sum 'C56 H78 Fe2 Ge2 S2'
_chemical_formula_weight 1072.18
_chemical_name_systematic
; 
 ? 
;
_space_group_IT_number 2
_symmetry_cell_setting triclinic
_symmetry_Int_Tables_number 2
_symmetry_space_group_name_Hall '-P 1'
_symmetry_space_group_name_H-M 'P -1'
_atom_sites_solution_hydrogens geom
_atom_sites_solution_primary direct
_atom_sites_solution_secondary difmap
_audit_creation_method SHELXL-97
_cell_angle_alpha 109.6283(9)
_cell_angle_beta 104.8932(11)
_cell_angle_gamma 96.7964(9)
_cell_formula_units_Z 2
_cell_length_a 12.7367(2)
_cell_length_b 12.9147(2)
_cell_length_c 18.0517(4)
_cell_measurement_temperature 103(2)
_cell_measurement_theta_max 25.5
_cell_measurement_theta_min 2.41
_cell_volume 2633.62(9)
_computing_cell_refinement HKL2000
_computing_data_collection CrystalClear
_computing_data_reduction HKL2000
_computing_molecular_graphics 'Yadokari-XG 2009 (Wakita Nemoto et al., 2009)'
_computing_publication_material 'Yadokari-XG 2009 (Wakita,Nemoto et al., 2009)'
_computing_structure_refinement 'SHELXL-97 (Sheldrick, 1997)'
_computing_structure_solution SIR2004
_diffrn_ambient_temperature 103(2)
_diffrn_detector_area_resol_mean 28.5714
_diffrn_measured_fraction_theta_full 0.983
_diffrn_measured_fraction_theta_max 0.983
_diffrn_measurement_device_type 'Rigaku VariMax Saturn'
_diffrn_measurement_method \w
_diffrn_radiation_monochromator Confocal
_diffrn_radiation_source 'rotating-anode X-ray tube'
_diffrn_radiation_type MoK\a
_diffrn_radiation_wavelength 0.71075
_diffrn_reflns_av_R_equivalents 0.0278
_diffrn_reflns_av_sigmaI/netI 0.0316
_diffrn_reflns_limit_h_max 15
_diffrn_reflns_limit_h_min -15
_diffrn_reflns_limit_k_max 15
_diffrn_reflns_limit_k_min -15
_diffrn_reflns_limit_l_max 21
_diffrn_reflns_limit_l_min -21
_diffrn_reflns_number 22733
_diffrn_reflns_theta_full 25.50
_diffrn_reflns_theta_max 25.50
_diffrn_reflns_theta_min 2.41
_exptl_absorpt_coefficient_mu 1.784
_exptl_absorpt_correction_T_max 0.9824
_exptl_absorpt_correction_T_min 0.9161
_exptl_absorpt_correction_type multi-scan
_exptl_absorpt_process_details 'Jacobson, R. (1998) Private communication'
_exptl_crystal_colour brown
_exptl_crystal_density_diffrn 1.352
_exptl_crystal_density_method 'not measured'
_exptl_crystal_description prism
_exptl_crystal_F_000 1124
_exptl_crystal_size_max 0.05
_exptl_crystal_size_mid 0.03
_exptl_crystal_size_min 0.01
_refine_diff_density_max 0.541
_refine_diff_density_min -0.372
_refine_diff_density_rms 0.060
_refine_ls_extinction_coef none
_refine_ls_extinction_method none
_refine_ls_goodness_of_fit_ref 1.046
_refine_ls_hydrogen_treatment constr
_refine_ls_matrix_type full
_refine_ls_number_parameters 626
_refine_ls_number_reflns 9652
_refine_ls_number_restraints 0
_refine_ls_restrained_S_all 1.046
_refine_ls_R_factor_all 0.0321
_refine_ls_R_factor_gt 0.0285
_refine_ls_shift/su_max 0.001
_refine_ls_shift/su_mean 0.000
_refine_ls_structure_factor_coef Fsqd
_refine_ls_weighting_details 'calc w=1/[\s^2^(Fo^2^)+(0.0407P)^2^+1.1847P] where P=(Fo^2^+2Fc^2^)/3'
_refine_ls_weighting_scheme calc
_refine_ls_wR_factor_gt 0.0729
_refine_ls_wR_factor_ref 0.0754
_reflns_number_gt 8807
_reflns_number_total 9652
_reflns_threshold_expression >2sigma(I)
_cod_data_source_file compound10.cif
_cod_data_source_block ges
_cod_original_cell_volume 2633.62(8)
_cod_database_code 4083246

loop_
_symmetry_equiv_pos_as_xyz
'x, y, z'
'-x, -y, -z'

loop_
_atom_site_label
_atom_site_type_symbol
_atom_site_fract_x
_atom_site_fract_y
_atom_site_fract_z
_atom_site_U_iso_or_equiv
_atom_site_adp_type
_atom_site_occupancy
_atom_site_symmetry_multiplicity
_atom_site_calc_flag
_atom_site_refinement_flags
_atom_site_disorder_assembly
_atom_site_disorder_group
Ge1 Ge 0.326335(16) 0.194506(15) 0.121190(12) 0.02064(6) Uani 1 1 d . . .
Ge2 Ge 0.366994(16) 0.363475(16) 0.249510(12) 0.02098(6) Uani 1 1 d . . .
S1 S 0.16956(4) 0.25847(4) 0.08217(3) 0.02783(12) Uani 1 1 d . . .
S2 S 0.25457(4) 0.42497(4) 0.16006(3) 0.02703(11) Uani 1 1 d . . .
C1 C 0.43843(15) 0.22289(16) 0.07078(12) 0.0221(4) Uani 1 1 d . . .
C2 C 0.47532(16) 0.14290(17) 0.01100(12) 0.0248(4) Uani 1 1 d . . .
H1 H 0.4430 0.0644 -0.0164 0.030 Uiso 1 1 calc R . .
C3 C 0.56845(17) 0.20149(17) -0.00006(13) 0.0278(4) Uani 1 1 d . . .
H2 H 0.6091 0.1688 -0.0358 0.033 Uiso 1 1 calc R . .
C4 C 0.58989(17) 0.31730(18) 0.05155(13) 0.0286(4) Uani 1 1 d . . .
H3 H 0.6473 0.3755 0.0562 0.034 Uiso 1 1 calc R . .
C5 C 0.51082(16) 0.33128(16) 0.09493(12) 0.0252(4) Uani 1 1 d . . .
H4 H 0.5063 0.4006 0.1335 0.030 Uiso 1 1 calc R . .
Fe1 Fe 0.43081(2) 0.26634(2) -0.030062(17) 0.02258(7) Uani 1 1 d . . .
C6 C 0.26772(18) 0.2566(2) -0.09132(15) 0.0375(5) Uani 1 1 d . . .
H5 H 0.2039 0.2285 -0.0798 0.045 Uiso 1 1 calc R . .
C7 C 0.32917(19) 0.37017(19) -0.05560(14) 0.0340(5) Uani 1 1 d . . .
H6 H 0.3142 0.4313 -0.0157 0.041 Uiso 1 1 calc R . .
C8 C 0.41680(19) 0.37623(18) -0.09009(13) 0.0315(5) Uani 1 1 d . . .
H7 H 0.4706 0.4423 -0.0776 0.038 Uiso 1 1 calc R . .
C9 C 0.4102(2) 0.26675(19) -0.14634(13) 0.0338(5) Uani 1 1 d . . .
H8 H 0.4589 0.2464 -0.1781 0.041 Uiso 1 1 calc R . .
C10 C 0.3179(2) 0.19248(19) -0.14697(14) 0.0382(5) Uani 1 1 d . . .
H9 H 0.2941 0.1137 -0.1791 0.046 Uiso 1 1 calc R . .
C11 C 0.27270(15) 0.03330(15) 0.09977(12) 0.0221(4) Uani 1 1 d . . .
C12 C 0.19859(15) -0.03689(16) 0.02035(12) 0.0229(4) Uani 1 1 d . . .
C13 C 0.14393(16) -0.14485(16) 0.00845(12) 0.0242(4) Uani 1 1 d . . .
H10 H 0.0938 -0.1918 -0.0449 0.029 Uiso 1 1 calc R . .
C14 C 0.16019(16) -0.18574(16) 0.07142(13) 0.0256(4) Uani 1 1 d . . .
C15 C 0.23940(16) -0.11729(16) 0.14800(13) 0.0264(4) Uani 1 1 d . . .
H11 H 0.2548 -0.1451 0.1912 0.032 Uiso 1 1 calc R . .
C16 C 0.29618(16) -0.00978(16) 0.16275(12) 0.0241(4) Uani 1 1 d . . .
C17 C 0.17717(16) -0.00345(16) -0.05435(12) 0.0240(4) Uani 1 1 d . . .
H12 H 0.2244 0.0736 -0.0364 0.029 Uiso 1 1 calc R . .
C18 C 0.05534(17) 0.00122(18) -0.08874(14) 0.0309(4) Uani 1 1 d . . .
H13 H 0.0073 -0.0739 -0.1079 0.046 Uiso 1 1 calc R . .
H14 H 0.0468 0.0259 -0.1353 0.046 Uiso 1 1 calc R . .
H15 H 0.0340 0.0546 -0.0450 0.046 Uiso 1 1 calc R . .
C19 C 0.21217(18) -0.08454(17) -0.12295(13) 0.0290(4) Uani 1 1 d . . .
H16 H 0.2908 -0.0852 -0.1011 0.044 Uiso 1 1 calc R . .
H17 H 0.2017 -0.0595 -0.1694 0.044 Uiso 1 1 calc R . .
H18 H 0.1663 -0.1607 -0.1421 0.044 Uiso 1 1 calc R . .
C20 C 0.09685(17) -0.30288(16) 0.05580(14) 0.0291(4) Uani 1 1 d . . .
H19 H 0.0282 -0.3231 0.0072 0.035 Uiso 1 1 calc R . .
C21 C 0.16555(19) -0.39038(18) 0.03170(16) 0.0379(5) Uani 1 1 d . . .
H20 H 0.1788 -0.3938 -0.0201 0.057 Uiso 1 1 calc R . .
H21 H 0.1248 -0.4645 0.0240 0.057 Uiso 1 1 calc R . .
H22 H 0.2371 -0.3690 0.0758 0.057 Uiso 1 1 calc R . .
C22 C 0.0588(2) -0.3072(2) 0.12838(16) 0.0434(6) Uani 1 1 d . . .
H23 H 0.0131 -0.3823 0.1131 0.065 Uiso 1 1 calc R . .
H24 H 0.0147 -0.2505 0.1422 0.065 Uiso 1 1 calc R . .
H25 H 0.1241 -0.2915 0.1766 0.065 Uiso 1 1 calc R . .
C23 C 0.39228(17) 0.05278(16) 0.24308(12) 0.0262(4) Uani 1 1 d . . .
H26 H 0.4030 0.1352 0.2542 0.031 Uiso 1 1 calc R . .
C24 C 0.49842(17) 0.01632(18) 0.22887(14) 0.0331(5) Uani 1 1 d . . .
H27 H 0.4877 -0.0655 0.2131 0.050 Uiso 1 1 calc R . .
H28 H 0.5615 0.0546 0.2800 0.050 Uiso 1 1 calc R . .
H29 H 0.5137 0.0367 0.1844 0.050 Uiso 1 1 calc R . .
C25 C 0.37493(19) 0.03604(18) 0.31958(13) 0.0336(5) Uani 1 1 d . . .
H30 H 0.3762 -0.0419 0.3141 0.050 Uiso 1 1 calc R . .
H31 H 0.3028 0.0513 0.3241 0.050 Uiso 1 1 calc R . .
H32 H 0.4347 0.0880 0.3694 0.050 Uiso 1 1 calc R . .
C26 C 0.30870(16) 0.34148(16) 0.33318(12) 0.0243(4) Uani 1 1 d . . .
C27 C 0.22645(18) 0.24777(17) 0.32315(14) 0.0310(5) Uani 1 1 d . . .
H33 H 0.1832 0.1887 0.2721 0.037 Uiso 1 1 calc R . .
C28 C 0.2207(2) 0.25862(19) 0.40319(15) 0.0357(5) Uani 1 1 d . . .
H34 H 0.1733 0.2076 0.4146 0.043 Uiso 1 1 calc R . .
C29 C 0.29777(18) 0.35836(19) 0.46286(14) 0.0324(5) Uani 1 1 d . . .
H35 H 0.3108 0.3860 0.5210 0.039 Uiso 1 1 calc R . .
C30 C 0.35201(16) 0.40969(17) 0.42032(12) 0.0268(4) Uani 1 1 d . . .
H36 H 0.4077 0.4778 0.4453 0.032 Uiso 1 1 calc R . .
Fe2 Fe 0.18342(2) 0.39524(2) 0.377934(18) 0.02651(8) Uani 1 1 d . . .
C31 C 0.1062(2) 0.4873(2) 0.31605(16) 0.0440(6) Uani 1 1 d . . .
H37 H 0.1244 0.5045 0.2730 0.053 Uiso 1 1 calc R . .
C32 C 0.0290(2) 0.3906(2) 0.30584(17) 0.0510(7) Uani 1 1 d . . .
H38 H -0.0138 0.3316 0.2546 0.061 Uiso 1 1 calc R . .
C33 C 0.02693(19) 0.3975(2) 0.38565(17) 0.0466(6) Uani 1 1 d . . .
H39 H -0.0172 0.3440 0.3972 0.056 Uiso 1 1 calc R . .
C34 C 0.10232(19) 0.4982(2) 0.44471(15) 0.0393(5) Uani 1 1 d . . .
H40 H 0.1176 0.5242 0.5031 0.047 Uiso 1 1 calc R . .
C35 C 0.15110(19) 0.5533(2) 0.40213(15) 0.0382(5) Uani 1 1 d . . .
H41 H 0.2049 0.6229 0.4270 0.046 Uiso 1 1 calc R . .
C36 C 0.51356(16) 0.47124(16) 0.29834(12) 0.0222(4) Uani 1 1 d . . .
C37 C 0.61209(16) 0.43092(15) 0.30176(11) 0.0226(4) Uani 1 1 d . . .
C38 C 0.71048(16) 0.50310(16) 0.31400(12) 0.0254(4) Uani 1 1 d . . .
H42 H 0.7764 0.4752 0.3156 0.031 Uiso 1 1 calc R . .
C39 C 0.71472(17) 0.61567(17) 0.32395(13) 0.0273(4) Uani 1 1 d . . .
C40 C 0.61992(17) 0.65678(16) 0.32820(13) 0.0262(4) Uani 1 1 d . . .
H43 H 0.6234 0.7347 0.3394 0.031 Uiso 1 1 calc R . .
C41 C 0.51872(16) 0.58697(16) 0.31648(12) 0.0230(4) Uani 1 1 d . . .
C42 C 0.61355(16) 0.31156(16) 0.29818(12) 0.0247(4) Uani 1 1 d . . .
H44 H 0.5428 0.2607 0.2556 0.030 Uiso 1 1 calc R . .
C43 C 0.71001(18) 0.26702(18) 0.27324(15) 0.0351(5) Uani 1 1 d . . .
H45 H 0.7804 0.3101 0.3170 0.053 Uiso 1 1 calc R . .
H46 H 0.7112 0.2751 0.2214 0.053 Uiso 1 1 calc R . .
H47 H 0.7005 0.1872 0.2653 0.053 Uiso 1 1 calc R . .
C44 C 0.61314(19) 0.30768(17) 0.38197(13) 0.0315(5) Uani 1 1 d . . .
H48 H 0.6145 0.2313 0.3804 0.047 Uiso 1 1 calc R . .
H49 H 0.5456 0.3283 0.3934 0.047 Uiso 1 1 calc R . .
H50 H 0.6791 0.3610 0.4258 0.047 Uiso 1 1 calc R . .
C45 C 0.82258(18) 0.69029(19) 0.33293(15) 0.0355(5) Uani 1 1 d . . .
H51 H 0.8081 0.7659 0.3362 0.043 Uiso 1 1 calc R . .
C46 C 0.8637(2) 0.6421(2) 0.25868(16) 0.0451(6) Uani 1 1 d . . .
H52 H 0.8850 0.5712 0.2574 0.068 Uiso 1 1 calc R . .
H53 H 0.9285 0.6963 0.2637 0.068 Uiso 1 1 calc R . .
H54 H 0.8041 0.6280 0.2074 0.068 Uiso 1 1 calc R . .
C47 C 0.9131(2) 0.7067(2) 0.41299(16) 0.0462(6) Uani 1 1 d . . .
H55 H 0.8864 0.7377 0.4604 0.069 Uiso 1 1 calc R . .
H56 H 0.9804 0.7590 0.4196 0.069 Uiso 1 1 calc R . .
H57 H 0.9306 0.6339 0.4102 0.069 Uiso 1 1 calc R . .
C48 C 0.42195(17) 0.64105(16) 0.33031(13) 0.0266(4) Uani 1 1 d . . .
H58 H 0.3564 0.5792 0.3166 0.032 Uiso 1 1 calc R . .
C49 C 0.38791(19) 0.70678(18) 0.27496(15) 0.0350(5) Uani 1 1 d . . .
H59 H 0.4493 0.7709 0.2894 0.052 Uiso 1 1 calc R . .
H60 H 0.3218 0.7345 0.2833 0.052 Uiso 1 1 calc R . .
H61 H 0.3709 0.6571 0.2167 0.052 Uiso 1 1 calc R . .
C50 C 0.45013(19) 0.71782(18) 0.42180(14) 0.0349(5) Uani 1 1 d . . .
H62 H 0.4693 0.6742 0.4565 0.052 Uiso 1 1 calc R . .
H63 H 0.3855 0.7483 0.4306 0.052 Uiso 1 1 calc R . .
H64 H 0.5136 0.7800 0.4368 0.052 Uiso 1 1 calc R . .
C51 C 0.7152(15) -0.0130(11) 0.4819(15) 0.215(10) Uani 0.534(7) 1 d P A 1
H65 H 0.6597 0.0018 0.5108 0.323 Uiso 0.534(7) 1 calc PR A 1
H66 H 0.7791 -0.0285 0.5169 0.323 Uiso 0.534(7) 1 calc PR A 1
H67 H 0.6818 -0.0784 0.4295 0.323 Uiso 0.534(7) 1 calc PR A 1
C52 C 0.7472(19) 0.0718(16) 0.4674(9) 0.187(10) Uani 0.534(7) 1 d P A 1
H68 H 0.7920 0.1286 0.5228 0.225 Uiso 0.534(7) 1 calc PR A 1
H69 H 0.6782 0.0983 0.4516 0.225 Uiso 0.534(7) 1 calc PR A 1
C53 C 0.8080(7) 0.0909(6) 0.4122(6) 0.100(4) Uani 0.534(7) 1 d P A 1
H70 H 0.8462 0.1716 0.4357 0.120 Uiso 0.534(7) 1 calc PR A 1
H71 H 0.7528 0.0758 0.3579 0.120 Uiso 0.534(7) 1 calc PR A 1
C54 C 0.893(2) 0.0213(12) 0.3977(9) 0.192(16) Uani 0.534(7) 1 d P A 1
H72 H 0.9528 0.0410 0.4510 0.230 Uiso 0.534(7) 1 calc PR A 1
H73 H 0.8572 -0.0595 0.3780 0.230 Uiso 0.534(7) 1 calc PR A 1
C55 C 0.9442(7) 0.0381(9) 0.3368(7) 0.097(4) Uani 0.534(7) 1 d P A 1
H74 H 0.9776 0.1195 0.3560 0.116 Uiso 0.534(7) 1 calc PR A 1
H75 H 0.8843 0.0168 0.2835 0.116 Uiso 0.534(7) 1 calc PR A 1
C56 C 1.0466(10) -0.0371(7) 0.3188(6) 0.097(3) Uani 0.534(7) 1 d P A 1
H76 H 1.0751 -0.0202 0.2777 0.145 Uiso 0.534(7) 1 calc PR A 1
H77 H 1.0143 -0.1182 0.2980 0.145 Uiso 0.534(7) 1 calc PR A 1
H78 H 1.1078 -0.0152 0.3708 0.145 Uiso 0.534(7) 1 calc PR A 1
C57 C 0.6684(8) 0.0166(7) 0.5185(6) 0.076(2) Uani 0.466(7) 1 d P A 2
H79 H 0.5915 0.0210 0.5165 0.114 Uiso 0.466(7) 1 calc PR A 2
H80 H 0.7200 0.0791 0.5674 0.114 Uiso 0.466(7) 1 calc PR A 2
H81 H 0.6812 -0.0553 0.5218 0.114 Uiso 0.466(7) 1 calc PR A 2
C58 C 0.6856(7) 0.0235(7) 0.4486(6) 0.063(3) Uani 0.466(7) 1 d P A 2
H82 H 0.6721 0.0956 0.4445 0.075 Uiso 0.466(7) 1 calc PR A 2
H83 H 0.6335 -0.0392 0.3989 0.075 Uiso 0.466(7) 1 calc PR A 2
C59 C 0.8077(6) 0.0167(5) 0.4532(4) 0.062(2) Uani 0.466(7) 1 d P A 2
H84 H 0.8209 -0.0524 0.4629 0.074 Uiso 0.466(7) 1 calc PR A 2
H85 H 0.8577 0.0820 0.5022 0.074 Uiso 0.466(7) 1 calc PR A 2
C60 C 0.8426(9) 0.0152(11) 0.3751(5) 0.062(3) Uani 0.466(7) 1 d P A 2
H86 H 0.7900 -0.0473 0.3255 0.075 Uiso 0.466(7) 1 calc PR A 2
H87 H 0.8344 0.0865 0.3675 0.075 Uiso 0.466(7) 1 calc PR A 2
C61 C 0.9621(12) 0.0012(10) 0.3797(7) 0.084(4) Uani 0.466(7) 1 d P A 2
H88 H 1.0154 0.0668 0.4264 0.101 Uiso 0.466(7) 1 calc PR A 2
H89 H 0.9726 -0.0672 0.3913 0.101 Uiso 0.466(7) 1 calc PR A 2
C62 C 0.9867(10) -0.0079(10) 0.3077(6) 0.073(3) Uani 0.466(7) 1 d P A 2
H90 H 1.0636 -0.0165 0.3145 0.110 Uiso 0.466(7) 1 calc PR A 2
H91 H 0.9783 0.0603 0.2964 0.110 Uiso 0.466(7) 1 calc PR A 2
H92 H 0.9356 -0.0738 0.2613 0.110 Uiso 0.466(7) 1 calc PR A 2

loop_
_atom_site_aniso_label
_atom_site_aniso_U_11
_atom_site_aniso_U_22
_atom_site_aniso_U_33
_atom_site_aniso_U_23
_atom_site_aniso_U_13
_atom_site_aniso_U_12
Ge1 0.02034(11) 0.01935(10) 0.02311(11) 0.00801(8) 0.00813(8) 0.00527(8)
Ge2 0.01980(11) 0.02099(11) 0.02271(11) 0.00770(8) 0.00778(8) 0.00621(8)
S1 0.0213(2) 0.0263(2) 0.0334(3) 0.0093(2) 0.0062(2) 0.00775(19)
S2 0.0283(3) 0.0244(2) 0.0286(3) 0.0108(2) 0.0069(2) 0.0093(2)
C1 0.0211(9) 0.0246(9) 0.0233(10) 0.0114(8) 0.0081(8) 0.0066(7)
C2 0.0262(10) 0.0247(9) 0.0276(10) 0.0120(8) 0.0100(8) 0.0106(8)
C3 0.0248(10) 0.0340(11) 0.0312(11) 0.0151(9) 0.0131(9) 0.0134(8)
C4 0.0217(10) 0.0329(11) 0.0325(11) 0.0162(9) 0.0069(8) 0.0032(8)
C5 0.0267(10) 0.0246(9) 0.0240(10) 0.0098(8) 0.0074(8) 0.0050(8)
Fe1 0.02359(15) 0.02322(14) 0.02327(15) 0.01042(12) 0.00856(11) 0.00671(11)
C6 0.0266(11) 0.0510(14) 0.0423(13) 0.0310(12) 0.0056(10) 0.0082(10)
C7 0.0383(12) 0.0397(12) 0.0316(11) 0.0191(10) 0.0110(10) 0.0203(10)
C8 0.0368(12) 0.0302(10) 0.0329(11) 0.0195(9) 0.0094(9) 0.0089(9)
C9 0.0447(13) 0.0378(12) 0.0269(11) 0.0176(9) 0.0145(10) 0.0153(10)
C10 0.0469(14) 0.0310(11) 0.0288(11) 0.0136(9) -0.0011(10) 0.0028(10)
C11 0.0199(9) 0.0199(9) 0.0290(10) 0.0088(8) 0.0115(8) 0.0067(7)
C12 0.0196(9) 0.0241(9) 0.0289(10) 0.0103(8) 0.0119(8) 0.0093(7)
C13 0.0196(9) 0.0230(9) 0.0281(10) 0.0068(8) 0.0082(8) 0.0061(7)
C14 0.0216(9) 0.0229(9) 0.0342(11) 0.0105(8) 0.0112(8) 0.0077(8)
C15 0.0255(10) 0.0259(10) 0.0316(11) 0.0138(9) 0.0103(8) 0.0082(8)
C16 0.0235(10) 0.0238(9) 0.0282(10) 0.0105(8) 0.0111(8) 0.0095(8)
C17 0.0230(10) 0.0223(9) 0.0258(10) 0.0082(8) 0.0079(8) 0.0043(7)
C18 0.0263(11) 0.0351(11) 0.0343(11) 0.0164(9) 0.0093(9) 0.0092(9)
C19 0.0297(11) 0.0285(10) 0.0268(10) 0.0078(8) 0.0101(9) 0.0049(8)
C20 0.0242(10) 0.0246(10) 0.0363(12) 0.0122(9) 0.0069(9) 0.0015(8)
C21 0.0368(12) 0.0259(11) 0.0500(14) 0.0139(10) 0.0128(11) 0.0069(9)
C22 0.0423(14) 0.0363(12) 0.0493(15) 0.0145(11) 0.0193(12) -0.0041(10)
C23 0.0267(10) 0.0217(9) 0.0289(10) 0.0099(8) 0.0063(8) 0.0057(8)
C24 0.0264(11) 0.0298(11) 0.0356(12) 0.0078(9) 0.0036(9) 0.0068(8)
C25 0.0391(12) 0.0300(11) 0.0299(11) 0.0126(9) 0.0070(9) 0.0067(9)
C26 0.0215(9) 0.0263(10) 0.0287(10) 0.0121(8) 0.0104(8) 0.0091(8)
C27 0.0330(11) 0.0261(10) 0.0357(12) 0.0095(9) 0.0168(9) 0.0068(9)
C28 0.0416(13) 0.0341(11) 0.0433(13) 0.0198(10) 0.0250(11) 0.0114(10)
C29 0.0340(11) 0.0425(12) 0.0298(11) 0.0185(10) 0.0152(9) 0.0161(10)
C30 0.0223(10) 0.0331(10) 0.0265(10) 0.0114(9) 0.0085(8) 0.0104(8)
Fe2 0.02019(15) 0.03042(16) 0.02849(16) 0.00858(13) 0.01010(12) 0.00674(12)
C31 0.0370(13) 0.0670(17) 0.0439(14) 0.0289(13) 0.0193(11) 0.0327(12)
C32 0.0250(12) 0.0626(17) 0.0461(15) 0.0033(13) 0.0000(11) 0.0170(12)
C33 0.0241(11) 0.0562(15) 0.0628(17) 0.0195(13) 0.0220(11) 0.0127(11)
C34 0.0315(12) 0.0468(13) 0.0435(13) 0.0125(11) 0.0205(10) 0.0181(10)
C35 0.0315(12) 0.0390(12) 0.0488(14) 0.0156(11) 0.0176(10) 0.0184(10)
C36 0.0227(9) 0.0240(9) 0.0206(9) 0.0087(8) 0.0080(8) 0.0053(7)
C37 0.0244(10) 0.0232(9) 0.0189(9) 0.0060(8) 0.0071(8) 0.0060(8)
C38 0.0235(10) 0.0294(10) 0.0273(10) 0.0124(8) 0.0111(8) 0.0088(8)
C39 0.0264(10) 0.0306(10) 0.0289(11) 0.0145(9) 0.0108(8) 0.0066(8)
C40 0.0290(10) 0.0232(9) 0.0303(11) 0.0132(8) 0.0111(8) 0.0070(8)
C41 0.0240(10) 0.0254(9) 0.0220(9) 0.0107(8) 0.0080(8) 0.0075(8)
C42 0.0221(9) 0.0228(9) 0.0269(10) 0.0066(8) 0.0073(8) 0.0064(8)
C43 0.0301(11) 0.0265(10) 0.0505(14) 0.0117(10) 0.0180(10) 0.0108(9)
C44 0.0382(12) 0.0267(10) 0.0312(11) 0.0127(9) 0.0099(9) 0.0108(9)
C45 0.0280(11) 0.0328(11) 0.0534(14) 0.0228(11) 0.0172(10) 0.0066(9)
C46 0.0314(12) 0.0672(17) 0.0516(15) 0.0377(14) 0.0184(11) 0.0090(11)
C47 0.0323(12) 0.0486(14) 0.0443(14) 0.0075(12) 0.0121(11) -0.0087(11)
C48 0.0252(10) 0.0241(9) 0.0336(11) 0.0120(9) 0.0120(9) 0.0077(8)
C49 0.0329(11) 0.0315(11) 0.0467(13) 0.0198(10) 0.0133(10) 0.0135(9)
C50 0.0351(12) 0.0295(11) 0.0402(13) 0.0079(10) 0.0187(10) 0.0091(9)
C51 0.206(17) 0.106(10) 0.42(3) 0.114(14) 0.22(2) 0.049(10)
C52 0.36(3) 0.224(18) 0.144(12) 0.138(13) 0.183(16) 0.24(2)
C53 0.112(6) 0.048(4) 0.099(6) 0.024(4) -0.028(5) 0.015(4)
C54 0.46(4) 0.036(5) 0.019(6) 0.012(5) 0.004(12) 0.012(14)
C55 0.062(5) 0.115(8) 0.101(8) 0.085(7) -0.031(5) -0.033(5)
C56 0.148(10) 0.051(4) 0.069(6) 0.006(4) 0.038(7) -0.014(5)
C57 0.088(6) 0.062(5) 0.082(6) 0.028(4) 0.031(5) 0.016(4)
C58 0.051(4) 0.030(4) 0.058(5) -0.002(3) -0.029(4) -0.007(3)
C59 0.079(5) 0.032(3) 0.055(4) 0.009(3) -0.004(3) 0.018(3)
C60 0.089(6) 0.054(5) 0.021(5) 0.007(4) -0.013(4) 0.019(4)
C61 0.127(9) 0.041(5) 0.036(6) -0.006(4) -0.014(5) -0.016(5)
C62 0.080(8) 0.074(7) 0.041(4) 0.004(4) 0.005(5) 0.010(5)

loop_
_atom_type_symbol
_atom_type_description
_atom_type_scat_dispersion_real
_atom_type_scat_dispersion_imag
_atom_type_scat_source
C C 0.0033 0.0016 'International Tables Vol C Tables 4.2.6.8 and 6.1.1.4'
H H 0.0000 0.0000 'International Tables Vol C Tables 4.2.6.8 and 6.1.1.4'
S S 0.1246 0.1234 'International Tables Vol C Tables 4.2.6.8 and 6.1.1.4'
Fe Fe 0.3463 0.8444 'International Tables Vol C Tables 4.2.6.8 and 6.1.1.4'
Ge Ge 0.1547 1.8001 'International Tables Vol C Tables 4.2.6.8 and 6.1.1.4'

loop_
_geom_angle_atom_site_label_1
_geom_angle_atom_site_label_2
_geom_angle_atom_site_label_3
_geom_angle
C1 Ge1 C11 114.74(8)
C1 Ge1 S1 114.35(6)
C11 Ge1 S1 105.55(5)
C1 Ge1 Ge2 105.80(6)
C11 Ge1 Ge2 129.59(6)
S1 Ge1 Ge2 82.292(15)
C26 Ge2 C36 112.20(8)
C26 Ge2 S2 115.33(6)
C36 Ge2 S2 106.86(6)
C26 Ge2 Ge1 115.54(6)
C36 Ge2 Ge1 121.01(5)
S2 Ge2 Ge1 81.923(15)
S2 S1 Ge1 90.75(2)
S1 S2 Ge2 91.10(2)
C5 C1 C2 106.40(16)
C5 C1 Ge1 124.53(14)
C2 C1 Ge1 128.72(14)
C5 C1 Fe1 68.82(11)
C2 C1 Fe1 69.09(11)
Ge1 C1 Fe1 131.95(10)
C3 C2 C1 108.51(17)
C3 C2 Fe1 69.96(11)
C1 C2 Fe1 69.85(10)
C3 C2 H1 125.7
C1 C2 H1 125.7
Fe1 C2 H1 126.0
C4 C3 C2 108.10(17)
C4 C3 Fe1 69.55(11)
C2 C3 Fe1 69.44(11)
C4 C3 H2 126.0
C2 C3 H2 126.0
Fe1 C3 H2 126.6
C5 C4 C3 108.32(17)
C5 C4 Fe1 69.45(11)
C3 C4 Fe1 70.01(12)
C5 C4 H3 125.8
C3 C4 H3 125.8
Fe1 C4 H3 126.3
C4 C5 C1 108.66(17)
C4 C5 Fe1 70.00(11)
C1 C5 Fe1 70.06(11)
C4 C5 H4 125.7
C1 C5 H4 125.7
Fe1 C5 H4 125.8
C5 Fe1 C10 166.20(9)
C5 Fe1 C9 151.60(9)
C10 Fe1 C9 40.61(9)
C5 Fe1 C2 68.65(8)
C10 Fe1 C2 109.15(8)
C9 Fe1 C2 127.07(8)
C5 Fe1 C7 107.82(8)
C10 Fe1 C7 68.08(9)
C9 Fe1 C7 68.01(9)
C2 Fe1 C7 155.11(9)
C5 Fe1 C4 40.55(8)
C10 Fe1 C4 152.55(10)
C9 Fe1 C4 117.60(9)
C2 Fe1 C4 68.32(8)
C7 Fe1 C4 125.99(9)
C5 Fe1 C8 118.05(8)
C10 Fe1 C8 68.03(9)
C9 Fe1 C8 40.34(9)
C2 Fe1 C8 163.59(8)
C7 Fe1 C8 40.41(9)
C4 Fe1 C8 106.30(9)
C5 Fe1 C6 128.18(9)
C10 Fe1 C6 40.34(10)
C9 Fe1 C6 67.94(9)
C2 Fe1 C6 121.25(9)
C7 Fe1 C6 40.44(9)
C4 Fe1 C6 164.52(9)
C8 Fe1 C6 67.86(9)
C5 Fe1 C3 68.27(8)
C10 Fe1 C3 119.56(9)
C9 Fe1 C3 107.06(9)
C2 Fe1 C3 40.59(8)
C7 Fe1 C3 162.99(9)
C4 Fe1 C3 40.44(8)
C8 Fe1 C3 125.47(9)
C6 Fe1 C3 154.57(9)
C5 Fe1 C1 41.11(7)
C10 Fe1 C1 128.36(8)
C9 Fe1 C1 165.63(8)
C2 Fe1 C1 41.06(7)
C7 Fe1 C1 119.92(8)
C4 Fe1 C1 68.83(8)
C8 Fe1 C1 153.21(8)
C6 Fe1 C1 109.50(8)
C3 Fe1 C1 68.81(8)
C10 C6 C7 108.2(2)
C10 C6 Fe1 69.62(13)
C7 C6 Fe1 69.67(12)
C10 C6 H5 125.9
C7 C6 H5 125.9
Fe1 C6 H5 126.4
C8 C7 C6 107.8(2)
C8 C7 Fe1 69.86(12)
C6 C7 Fe1 69.88(12)
C8 C7 H6 126.1
C6 C7 H6 126.1
Fe1 C7 H6 125.7
C9 C8 C7 108.2(2)
C9 C8 Fe1 69.70(12)
C7 C8 Fe1 69.73(12)
C9 C8 H7 125.9
C7 C8 H7 125.9
Fe1 C8 H7 126.2
C8 C9 C10 108.0(2)
C8 C9 Fe1 69.96(12)
C10 C9 Fe1 69.65(12)
C8 C9 H8 126.0
C10 C9 H8 126.0
Fe1 C9 H8 125.9
C6 C10 C9 107.9(2)
C6 C10 Fe1 70.05(13)
C9 C10 Fe1 69.74(13)
C6 C10 H9 126.1
C9 C10 H9 126.1
Fe1 C10 H9 125.7
C16 C11 C12 119.31(17)
C16 C11 Ge1 122.37(14)
C12 C11 Ge1 117.96(14)
C13 C12 C11 118.74(18)
C13 C12 C17 117.65(17)
C11 C12 C17 123.59(17)
C14 C13 C12 122.61(18)
C14 C13 H10 118.7
C12 C13 H10 118.7
C13 C14 C15 117.42(18)
C13 C14 C20 120.60(18)
C15 C14 C20 121.93(18)
C16 C15 C14 122.04(19)
C16 C15 H11 119.0
C14 C15 H11 119.0
C15 C16 C11 119.59(18)
C15 C16 C23 118.79(17)
C11 C16 C23 121.20(17)
C12 C17 C18 112.83(16)
C12 C17 C19 110.40(16)
C18 C17 C19 109.84(17)
C12 C17 H12 107.9
C18 C17 H12 107.9
C19 C17 H12 107.9
C17 C18 H13 109.5
C17 C18 H14 109.5
H13 C18 H14 109.5
C17 C18 H15 109.5
H13 C18 H15 109.5
H14 C18 H15 109.5
C17 C19 H16 109.5
C17 C19 H17 109.5
H16 C19 H17 109.5
C17 C19 H18 109.5
H16 C19 H18 109.5
H17 C19 H18 109.5
C22 C20 C14 113.07(18)
C22 C20 C21 111.42(19)
C14 C20 C21 110.61(17)
C22 C20 H19 107.1
C14 C20 H19 107.1
C21 C20 H19 107.1
C20 C21 H20 109.5
C20 C21 H21 109.5
H20 C21 H21 109.5
C20 C21 H22 109.5
H20 C21 H22 109.5
H21 C21 H22 109.5
C20 C22 H23 109.5
C20 C22 H24 109.5
H23 C22 H24 109.5
C20 C22 H25 109.5
H23 C22 H25 109.5
H24 C22 H25 109.5
C16 C23 C25 115.05(17)
C16 C23 C24 107.83(16)
C25 C23 C24 110.46(17)
C16 C23 H26 107.8
C25 C23 H26 107.8
C24 C23 H26 107.8
C23 C24 H27 109.5
C23 C24 H28 109.5
H27 C24 H28 109.5
C23 C24 H29 109.5
H27 C24 H29 109.5
H28 C24 H29 109.5
C23 C25 H30 109.5
C23 C25 H31 109.5
H30 C25 H31 109.5
C23 C25 H32 109.5
H30 C25 H32 109.5
H31 C25 H32 109.5
C27 C26 C30 106.91(18)
C27 C26 Ge2 127.30(15)
C30 C26 Ge2 125.27(15)
C27 C26 Fe2 68.97(11)
C30 C26 Fe2 69.22(11)
Ge2 C26 Fe2 133.11(10)
C28 C27 C26 108.08(19)
C28 C27 Fe2 69.64(12)
C26 C27 Fe2 70.12(11)
C28 C27 H33 126.0
C26 C27 H33 126.0
Fe2 C27 H33 125.8
C29 C28 C27 108.48(19)
C29 C28 Fe2 70.04(12)
C27 C28 Fe2 69.49(12)
C29 C28 H34 125.8
C27 C28 H34 125.8
Fe2 C28 H34 126.3
C28 C29 C30 107.88(19)
C28 C29 Fe2 69.47(13)
C30 C29 Fe2 69.66(11)
C28 C29 H35 126.1
C30 C29 H35 126.1
Fe2 C29 H35 126.4
C29 C30 C26 108.65(18)
C29 C30 Fe2 69.84(12)
C26 C30 Fe2 69.82(11)
C29 C30 H36 125.7
C26 C30 H36 125.7
Fe2 C30 H36 126.2
C33 Fe2 C27 121.39(10)
C33 Fe2 C32 40.77(11)
C27 Fe2 C32 107.97(10)
C33 Fe2 C28 104.75(10)
C27 Fe2 C28 40.86(9)
C32 Fe2 C28 121.87(11)
C33 Fe2 C34 40.51(10)
C27 Fe2 C34 156.62(9)
C32 Fe2 C34 68.12(10)
C28 Fe2 C34 120.08(10)
C33 Fe2 C30 156.75(10)
C27 Fe2 C30 68.59(8)
C32 Fe2 C30 161.64(10)
C28 Fe2 C30 68.14(9)
C34 Fe2 C30 122.39(9)
C33 Fe2 C29 119.88(10)
C27 Fe2 C29 68.63(9)
C32 Fe2 C29 156.73(11)
C28 Fe2 C29 40.50(9)
C34 Fe2 C29 105.40(9)
C30 Fe2 C29 40.50(8)
C33 Fe2 C35 68.06(10)
C27 Fe2 C35 161.64(9)
C32 Fe2 C35 67.94(10)
C28 Fe2 C35 156.81(10)
C34 Fe2 C35 40.30(9)
C30 Fe2 C35 109.30(9)
C29 Fe2 C35 122.44(9)
C33 Fe2 C26 159.14(10)
C27 Fe2 C26 40.90(8)
C32 Fe2 C26 124.70(10)
C28 Fe2 C26 68.69(8)
C34 Fe2 C26 159.97(9)
C30 Fe2 C26 40.96(8)
C29 Fe2 C26 68.76(8)
C35 Fe2 C26 125.53(9)
C33 Fe2 C31 68.42(11)
C27 Fe2 C31 125.02(10)
C32 Fe2 C31 40.61(11)
C28 Fe2 C31 159.58(11)
C34 Fe2 C31 68.00(10)
C30 Fe2 C31 125.54(10)
C29 Fe2 C31 159.68(10)
C35 Fe2 C31 40.30(10)
C26 Fe2 C31 110.49(9)
C35 C31 C32 107.5(2)
C35 C31 Fe2 69.73(13)
C32 C31 Fe2 69.12(14)
C35 C31 H37 126.3
C32 C31 H37 126.3
Fe2 C31 H37 126.4
C33 C32 C31 108.1(2)
C33 C32 Fe2 69.40(14)
C31 C32 Fe2 70.28(13)
C33 C32 H38 125.9
C31 C32 H38 125.9
Fe2 C32 H38 126.0
C34 C33 C32 107.7(2)
C34 C33 Fe2 70.00(13)
C32 C33 Fe2 69.83(13)
C34 C33 H39 126.1
C32 C33 H39 126.1
Fe2 C33 H39 125.6
C35 C34 C33 108.3(2)
C35 C34 Fe2 70.27(12)
C33 C34 Fe2 69.48(13)
C35 C34 H40 125.8
C33 C34 H40 125.8
Fe2 C34 H40 126.0
C34 C35 C31 108.4(2)
C34 C35 Fe2 69.43(13)
C31 C35 Fe2 69.97(13)
C34 C35 H41 125.8
C31 C35 H41 125.8
Fe2 C35 H41 126.4
C41 C36 C37 119.39(17)
C41 C36 Ge2 119.76(14)
C37 C36 Ge2 119.95(14)
C38 C37 C36 119.62(17)
C38 C37 C42 119.64(17)
C36 C37 C42 120.61(17)
C37 C38 C39 121.58(18)
C37 C38 H42 119.2
C39 C38 H42 119.2
C40 C39 C38 118.07(18)
C40 C39 C45 121.95(18)
C38 C39 C45 119.94(18)
C39 C40 C41 122.09(18)
C39 C40 H43 119.0
C41 C40 H43 119.0
C40 C41 C36 118.66(17)
C40 C41 C48 118.56(17)
C36 C41 C48 122.62(17)
C43 C42 C37 113.92(17)
C43 C42 C44 111.23(17)
C37 C42 C44 108.84(15)
C43 C42 H44 107.5
C37 C42 H44 107.5
C44 C42 H44 107.5
C42 C43 H45 109.5
C42 C43 H46 109.5
H45 C43 H46 109.5
C42 C43 H47 109.5
H45 C43 H47 109.5
H46 C43 H47 109.5
C42 C44 H48 109.5
C42 C44 H49 109.5
H48 C44 H49 109.5
C42 C44 H50 109.5
H48 C44 H50 109.5
H49 C44 H50 109.5
C39 C45 C46 111.8(2)
C39 C45 C47 110.63(18)
C46 C45 C47 109.80(19)
C39 C45 H51 108.2
C46 C45 H51 108.2
C47 C45 H51 108.2
C45 C46 H52 109.5
C45 C46 H53 109.5
H52 C46 H53 109.5
C45 C46 H54 109.5
H52 C46 H54 109.5
H53 C46 H54 109.5
C45 C47 H55 109.5
C45 C47 H56 109.5
H55 C47 H56 109.5
C45 C47 H57 109.5
H55 C47 H57 109.5
H56 C47 H57 109.5
C41 C48 C49 113.07(17)
C41 C48 C50 110.25(17)
C49 C48 C50 110.23(17)
C41 C48 H58 107.7
C49 C48 H58 107.7
C50 C48 H58 107.7
C48 C49 H59 109.5
C48 C49 H60 109.5
H59 C49 H60 109.5
C48 C49 H61 109.5
H59 C49 H61 109.5
H60 C49 H61 109.5
C48 C50 H62 109.5
C48 C50 H63 109.5
H62 C50 H63 109.5
C48 C50 H64 109.5
H62 C50 H64 109.5
H63 C50 H64 109.5
C52 C51 H65 109.5
C52 C51 H66 109.5
H65 C51 H66 109.5
C52 C51 H67 109.5
H65 C51 H67 109.5
H66 C51 H67 109.5
C51 C52 C53 133.8(14)
C51 C52 H68 103.8
C53 C52 H68 103.8
C51 C52 H69 103.8
C53 C52 H69 103.8
H68 C52 H69 105.4
C52 C53 C54 116.3(9)
C52 C53 H70 108.2
C54 C53 H70 108.2
C52 C53 H71 108.2
C54 C53 H71 108.2
H70 C53 H71 107.4
C55 C54 C53 113.2(11)
C55 C54 H72 108.9
C53 C54 H72 108.9
C55 C54 H73 108.9
C53 C54 H73 108.9
H72 C54 H73 107.7
C54 C55 C56 115.8(11)
C54 C55 H74 108.3
C56 C55 H74 108.3
C54 C55 H75 108.3
C56 C55 H75 108.3
H74 C55 H75 107.4
C55 C56 H76 109.5
C55 C56 H77 109.5
H76 C56 H77 109.5
C55 C56 H78 109.5
H76 C56 H78 109.5
H77 C56 H78 109.5
C58 C57 H79 109.5
C58 C57 H80 109.5
H79 C57 H80 109.5
C58 C57 H81 109.5
H79 C57 H81 109.5
H80 C57 H81 109.5
C57 C58 C59 108.6(7)
C57 C58 H82 110.0
C59 C58 H82 110.0
C57 C58 H83 110.0
C59 C58 H83 110.0
H82 C58 H83 108.4
C58 C59 C60 116.6(7)
C58 C59 H84 108.1
C60 C59 H84 108.1
C58 C59 H85 108.1
C60 C59 H85 108.1
H84 C59 H85 107.3
C61 C60 C59 115.2(8)
C61 C60 H86 108.5
C59 C60 H86 108.5
C61 C60 H87 108.5
C59 C60 H87 108.5
H86 C60 H87 107.5
C62 C61 C60 113.4(13)
C62 C61 H88 108.9
C60 C61 H88 108.9
C62 C61 H89 108.9
C60 C61 H89 108.9
H88 C61 H89 107.7
C61 C62 H90 109.5
C61 C62 H91 109.5
H90 C62 H91 109.5
C61 C62 H92 109.5
H90 C62 H92 109.5
H91 C62 H92 109.5

loop_
_geom_bond_atom_site_label_1
_geom_bond_atom_site_label_2
_geom_bond_distance
Ge1 C1 1.9415(19)
Ge1 C11 1.9843(18)
Ge1 S1 2.2856(5)
Ge1 Ge2 2.4730(3)
Ge2 C26 1.931(2)
Ge2 C36 1.9784(19)
Ge2 S2 2.2871(5)
S1 S2 2.0995(7)
C1 C5 1.441(3)
C1 C2 1.442(3)
C1 Fe1 2.0606(19)
C2 C3 1.425(3)
C2 Fe1 2.0504(19)
C2 H1 0.9500
C3 C4 1.420(3)
C3 Fe1 2.0572(19)
C3 H2 0.9500
C4 C5 1.419(3)
C4 Fe1 2.051(2)
C4 H3 0.9500
C5 Fe1 2.044(2)
C5 H4 0.9500
Fe1 C10 2.048(2)
Fe1 C9 2.049(2)
Fe1 C7 2.051(2)
Fe1 C8 2.053(2)
Fe1 C6 2.054(2)
C6 C10 1.414(3)
C6 C7 1.419(3)
C6 H5 0.9500
C7 C8 1.417(3)
C7 H6 0.9500
C8 C9 1.414(3)
C8 H7 0.9500
C9 C10 1.422(3)
C9 H8 0.9500
C10 H9 0.9500
C11 C16 1.407(3)
C11 C12 1.413(3)
C12 C13 1.403(3)
C12 C17 1.520(3)
C13 C14 1.386(3)
C13 H10 0.9500
C14 C15 1.401(3)
C14 C20 1.525(3)
C15 C16 1.392(3)
C15 H11 0.9500
C16 C23 1.523(3)
C17 C18 1.533(3)
C17 C19 1.534(3)
C17 H12 1.0000
C18 H13 0.9800
C18 H14 0.9800
C18 H15 0.9800
C19 H16 0.9800
C19 H17 0.9800
C19 H18 0.9800
C20 C22 1.524(3)
C20 C21 1.527(3)
C20 H19 1.0000
C21 H20 0.9800
C21 H21 0.9800
C21 H22 0.9800
C22 H23 0.9800
C22 H24 0.9800
C22 H25 0.9800
C23 C25 1.533(3)
C23 C24 1.537(3)
C23 H26 1.0000
C24 H27 0.9800
C24 H28 0.9800
C24 H29 0.9800
C25 H30 0.9800
C25 H31 0.9800
C25 H32 0.9800
C26 C27 1.432(3)
C26 C30 1.436(3)
C26 Fe2 2.0564(19)
C27 C28 1.426(3)
C27 Fe2 2.041(2)
C27 H33 0.9500
C28 C29 1.417(3)
C28 Fe2 2.043(2)
C28 H34 0.9500
C29 C30 1.419(3)
C29 Fe2 2.051(2)
C29 H35 0.9500
C30 Fe2 2.048(2)
C30 H36 0.9500
Fe2 C33 2.036(2)
Fe2 C32 2.042(2)
Fe2 C34 2.043(2)
Fe2 C35 2.054(2)
Fe2 C31 2.058(2)
C31 C35 1.416(4)
C31 C32 1.423(4)
C31 H37 0.9500
C32 C33 1.421(4)
C32 H38 0.9500
C33 C34 1.413(4)
C33 H39 0.9500
C34 C35 1.412(3)
C34 H40 0.9500
C35 H41 0.9500
C36 C41 1.408(3)
C36 C37 1.409(3)
C37 C38 1.390(3)
C37 C42 1.524(3)
C38 C39 1.396(3)
C38 H42 0.9500
C39 C40 1.385(3)
C39 C45 1.520(3)
C40 C41 1.406(3)
C40 H43 0.9500
C41 C48 1.521(3)
C42 C43 1.523(3)
C42 C44 1.531(3)
C42 H44 1.0000
C43 H45 0.9800
C43 H46 0.9800
C43 H47 0.9800
C44 H48 0.9800
C44 H49 0.9800
C44 H50 0.9800
C45 C46 1.529(3)
C45 C47 1.531(3)
C45 H51 1.0000
C46 H52 0.9800
C46 H53 0.9800
C46 H54 0.9800
C47 H55 0.9800
C47 H56 0.9800
C47 H57 0.9800
C48 C49 1.530(3)
C48 C50 1.533(3)
C48 H58 1.0000
C49 H59 0.9800
C49 H60 0.9800
C49 H61 0.9800
C50 H62 0.9800
C50 H63 0.9800
C50 H64 0.9800
C51 C52 1.25(2)
C51 H65 0.9800
C51 H66 0.9800
C51 H67 0.9800
C52 C53 1.472(16)
C52 H68 0.9900
C52 H69 0.9900
C53 C54 1.51(2)
C53 H70 0.9900
C53 H71 0.9900
C54 C55 1.47(2)
C54 H72 0.9900
C54 H73 0.9900
C55 C56 1.748(15)
C55 H74 0.9900
C55 H75 0.9900
C56 H76 0.9800
C56 H77 0.9800
C56 H78 0.9800
C57 C58 1.364(16)
C57 H79 0.9800
C57 H80 0.9800
C57 H81 0.9800
C58 C59 1.550(14)
C58 H82 0.9900
C58 H83 0.9900
C59 C60 1.578(14)
C59 H84 0.9900
C59 H85 0.9900
C60 C61 1.54(2)
C60 H86 0.9900
C60 H87 0.9900
C61 C62 1.384(17)
C61 H88 0.9900
C61 H89 0.9900
C62 H90 0.9800
C62 H91 0.9800
C62 H92 0.9800

loop_
_geom_torsion_atom_site_label_1
_geom_torsion_atom_site_label_2
_geom_torsion_atom_site_label_3
_geom_torsion_atom_site_label_4
_geom_torsion
C1 Ge1 Ge2 C26 -158.08(8)
C11 Ge1 Ge2 C26 -15.12(9)
S1 Ge1 Ge2 C26 88.71(6)
C1 Ge1 Ge2 C36 -17.21(8)
C11 Ge1 Ge2 C36 125.75(9)
S1 Ge1 Ge2 C36 -130.41(6)
C1 Ge1 Ge2 S2 87.65(6)
C11 Ge1 Ge2 S2 -129.39(7)
S1 Ge1 Ge2 S2 -25.56(2)
C1 Ge1 S1 S2 -76.17(7)
C11 Ge1 S1 S2 156.77(6)
Ge2 Ge1 S1 S2 27.73(2)
Ge1 S1 S2 Ge2 -29.91(2)
C26 Ge2 S2 S1 -86.75(7)
C36 Ge2 S2 S1 147.79(6)
Ge1 Ge2 S2 S1 27.74(2)
C11 Ge1 C1 C5 -162.33(15)
S1 Ge1 C1 C5 75.49(16)
Ge2 Ge1 C1 C5 -13.08(17)
C11 Ge1 C1 C2 10.0(2)
S1 Ge1 C1 C2 -112.21(16)
Ge2 Ge1 C1 C2 159.22(16)
C11 Ge1 C1 Fe1 106.02(13)
S1 Ge1 C1 Fe1 -16.15(15)
Ge2 Ge1 C1 Fe1 -104.72(12)
C5 C1 C2 C3 0.5(2)
Ge1 C1 C2 C3 -172.86(14)
Fe1 C1 C2 C3 59.49(13)
C5 C1 C2 Fe1 -58.96(13)
Ge1 C1 C2 Fe1 127.65(15)
C1 C2 C3 C4 -0.4(2)
Fe1 C2 C3 C4 59.00(14)
C1 C2 C3 Fe1 -59.42(13)
C2 C3 C4 C5 0.1(2)
Fe1 C3 C4 C5 59.07(14)
C2 C3 C4 Fe1 -58.93(14)
C3 C4 C5 C1 0.2(2)
Fe1 C4 C5 C1 59.61(13)
C3 C4 C5 Fe1 -59.42(14)
C2 C1 C5 C4 -0.4(2)
Ge1 C1 C5 C4 173.30(14)
Fe1 C1 C5 C4 -59.57(14)
C2 C1 C5 Fe1 59.13(13)
Ge1 C1 C5 Fe1 -127.13(14)
C4 C5 Fe1 C10 164.6(3)
C1 C5 Fe1 C10 44.9(4)
C4 C5 Fe1 C9 -48.4(2)
C1 C5 Fe1 C9 -168.05(16)
C4 C5 Fe1 C2 81.18(12)
C1 C5 Fe1 C2 -38.44(11)
C4 C5 Fe1 C7 -125.00(12)
C1 C5 Fe1 C7 115.37(12)
C1 C5 Fe1 C4 -119.62(16)
C4 C5 Fe1 C8 -82.31(14)
C1 C5 Fe1 C8 158.07(11)
C4 C5 Fe1 C6 -165.17(12)
C1 C5 Fe1 C6 75.21(14)
C4 C5 Fe1 C3 37.39(12)
C1 C5 Fe1 C3 -82.23(12)
C4 C5 Fe1 C1 119.62(16)
C3 C2 Fe1 C5 -81.10(13)
C1 C2 Fe1 C5 38.49(11)
C3 C2 Fe1 C10 113.42(13)
C1 C2 Fe1 C10 -126.99(12)
C3 C2 Fe1 C9 71.56(15)
C1 C2 Fe1 C9 -168.85(12)
C3 C2 Fe1 C7 -167.56(19)
C1 C2 Fe1 C7 -48.0(2)
C3 C2 Fe1 C4 -37.37(12)
C1 C2 Fe1 C4 82.22(12)
C3 C2 Fe1 C8 36.3(3)
C1 C2 Fe1 C8 155.9(3)
C3 C2 Fe1 C6 156.27(13)
C1 C2 Fe1 C6 -84.14(14)
C1 C2 Fe1 C3 119.59(17)
C3 C2 Fe1 C1 -119.59(17)
C3 C4 Fe1 C5 119.58(17)
C5 C4 Fe1 C10 -172.08(16)
C3 C4 Fe1 C10 -52.5(2)
C5 C4 Fe1 C9 156.33(12)
C3 C4 Fe1 C9 -84.10(14)
C5 C4 Fe1 C2 -82.07(12)
C3 C4 Fe1 C2 37.51(12)
C5 C4 Fe1 C7 74.52(14)
C3 C4 Fe1 C7 -165.91(12)
C5 C4 Fe1 C8 114.33(12)
C3 C4 Fe1 C8 -126.09(13)
C5 C4 Fe1 C6 48.9(4)
C3 C4 Fe1 C6 168.5(3)
C5 C4 Fe1 C3 -119.58(17)
C5 C4 Fe1 C1 -37.81(11)
C3 C4 Fe1 C1 81.77(12)
C4 C3 Fe1 C5 -37.49(12)
C2 C3 Fe1 C5 82.11(12)
C4 C3 Fe1 C10 155.13(12)
C2 C3 Fe1 C10 -85.27(14)
C4 C3 Fe1 C9 112.76(13)
C2 C3 Fe1 C9 -127.64(12)
C4 C3 Fe1 C2 -119.60(17)
C4 C3 Fe1 C7 42.3(3)
C2 C3 Fe1 C7 161.9(3)
C2 C3 Fe1 C4 119.60(17)
C4 C3 Fe1 C8 72.25(15)
C2 C3 Fe1 C8 -168.16(12)
C4 C3 Fe1 C6 -172.86(18)
C2 C3 Fe1 C6 -53.3(2)
C4 C3 Fe1 C1 -81.82(13)
C2 C3 Fe1 C1 37.78(12)
C2 C1 Fe1 C5 -118.18(16)
Ge1 C1 Fe1 C5 117.97(18)
C5 C1 Fe1 C10 -167.60(12)
C2 C1 Fe1 C10 74.23(15)
Ge1 C1 Fe1 C10 -49.62(18)
C5 C1 Fe1 C9 156.6(3)
C2 C1 Fe1 C9 38.4(4)
Ge1 C1 Fe1 C9 -85.4(4)
C5 C1 Fe1 C2 118.18(16)
Ge1 C1 Fe1 C2 -123.85(18)
C5 C1 Fe1 C7 -82.97(13)
C2 C1 Fe1 C7 158.85(12)
Ge1 C1 Fe1 C7 35.00(17)
C5 C1 Fe1 C4 37.30(11)
C2 C1 Fe1 C4 -80.88(12)
Ge1 C1 Fe1 C4 155.27(15)
C5 C1 Fe1 C8 -47.0(2)
C2 C1 Fe1 C8 -165.16(17)
Ge1 C1 Fe1 C8 71.0(2)
C5 C1 Fe1 C6 -126.27(12)
C2 C1 Fe1 C6 115.55(13)
Ge1 C1 Fe1 C6 -8.30(16)
C5 C1 Fe1 C3 80.82(12)
C2 C1 Fe1 C3 -37.36(12)
Ge1 C1 Fe1 C3 -161.21(15)
C5 Fe1 C6 C10 -169.30(12)
C9 Fe1 C6 C10 37.98(13)
C2 Fe1 C6 C10 -83.00(15)
C7 Fe1 C6 C10 119.51(19)
C4 Fe1 C6 C10 152.2(3)
C8 Fe1 C6 C10 81.68(14)
C3 Fe1 C6 C10 -45.4(3)
C1 Fe1 C6 C10 -126.89(13)
C5 Fe1 C6 C7 71.19(16)
C10 Fe1 C6 C7 -119.51(19)
C9 Fe1 C6 C7 -81.53(14)
C2 Fe1 C6 C7 157.48(12)
C4 Fe1 C6 C7 32.6(4)
C8 Fe1 C6 C7 -37.83(13)
C3 Fe1 C6 C7 -164.93(18)
C1 Fe1 C6 C7 113.60(13)
C10 C6 C7 C8 0.6(2)
Fe1 C6 C7 C8 59.81(14)
C10 C6 C7 Fe1 -59.16(15)
C5 Fe1 C7 C8 112.61(13)
C10 Fe1 C7 C8 -81.41(14)
C9 Fe1 C7 C8 -37.46(13)
C2 Fe1 C7 C8 -169.85(18)
C4 Fe1 C7 C8 71.46(16)
C6 Fe1 C7 C8 -118.79(19)
C3 Fe1 C7 C8 38.8(4)
C1 Fe1 C7 C8 155.89(12)
C5 Fe1 C7 C6 -128.60(13)
C10 Fe1 C7 C6 37.39(14)
C9 Fe1 C7 C6 81.33(15)
C2 Fe1 C7 C6 -51.1(3)
C4 Fe1 C7 C6 -169.75(13)
C8 Fe1 C7 C6 118.79(19)
C3 Fe1 C7 C6 157.6(3)
C1 Fe1 C7 C6 -85.32(15)
C6 C7 C8 C9 -0.5(2)
Fe1 C7 C8 C9 59.31(14)
C6 C7 C8 Fe1 -59.82(14)
C5 Fe1 C8 C9 155.82(13)
C10 Fe1 C8 C9 -37.86(14)
C2 Fe1 C8 C9 45.4(4)
C7 Fe1 C8 C9 -119.40(19)
C4 Fe1 C8 C9 113.66(14)
C6 Fe1 C8 C9 -81.53(15)
C3 Fe1 C8 C9 73.60(16)
C1 Fe1 C8 C9 -171.17(17)
C5 Fe1 C8 C7 -84.78(14)
C10 Fe1 C8 C7 81.54(15)
C9 Fe1 C8 C7 119.40(19)
C2 Fe1 C8 C7 164.8(3)
C4 Fe1 C8 C7 -126.94(13)
C6 Fe1 C8 C7 37.86(14)
C3 Fe1 C8 C7 -167.00(13)
C1 Fe1 C8 C7 -51.8(2)
C7 C8 C9 C10 0.2(2)
Fe1 C8 C9 C10 59.51(15)
C7 C8 C9 Fe1 -59.33(14)
C5 Fe1 C9 C8 -49.5(2)
C10 Fe1 C9 C8 119.04(19)
C2 Fe1 C9 C8 -165.41(12)
C7 Fe1 C9 C8 37.52(13)
C4 Fe1 C9 C8 -82.74(15)
C6 Fe1 C9 C8 81.31(15)
C3 Fe1 C9 C8 -125.19(13)
C1 Fe1 C9 C8 163.8(3)
C5 Fe1 C9 C10 -168.49(16)
C2 Fe1 C9 C10 75.56(16)
C7 Fe1 C9 C10 -81.51(15)
C4 Fe1 C9 C10 158.22(13)
C8 Fe1 C9 C10 -119.04(19)
C6 Fe1 C9 C10 -37.73(14)
C3 Fe1 C9 C10 115.77(14)
C1 Fe1 C9 C10 44.8(4)
C7 C6 C10 C9 -0.5(2)
Fe1 C6 C10 C9 -59.72(15)
C7 C6 C10 Fe1 59.20(15)
C8 C9 C10 C6 0.2(2)
Fe1 C9 C10 C6 59.92(15)
C8 C9 C10 Fe1 -59.71(15)
C5 Fe1 C10 C6 37.7(4)
C9 Fe1 C10 C6 -118.81(18)
C2 Fe1 C10 C6 116.07(13)
C7 Fe1 C10 C6 -37.48(13)
C4 Fe1 C10 C6 -164.31(17)
C8 Fe1 C10 C6 -81.20(14)
C3 Fe1 C10 C6 159.42(13)
C1 Fe1 C10 C6 74.07(15)
C5 Fe1 C10 C9 156.6(3)
C2 Fe1 C10 C9 -125.12(13)
C7 Fe1 C10 C9 81.33(14)
C4 Fe1 C10 C9 -45.5(2)
C8 Fe1 C10 C9 37.61(13)
C6 Fe1 C10 C9 118.81(18)
C3 Fe1 C10 C9 -81.77(14)
C1 Fe1 C10 C9 -167.12(12)
C1 Ge1 C11 C16 111.71(16)
S1 Ge1 C11 C16 -121.46(14)
Ge2 Ge1 C11 C16 -28.63(18)
C1 Ge1 C11 C12 -75.21(16)
S1 Ge1 C11 C12 51.62(15)
Ge2 Ge1 C11 C12 144.45(12)
C16 C11 C12 C13 4.9(3)
Ge1 C11 C12 C13 -168.44(13)
C16 C11 C12 C17 -173.11(17)
Ge1 C11 C12 C17 13.6(2)
C11 C12 C13 C14 -0.4(3)
C17 C12 C13 C14 177.71(17)
C12 C13 C14 C15 -3.6(3)
C12 C13 C14 C20 178.70(17)
C13 C14 C15 C16 3.3(3)
C20 C14 C15 C16 -179.10(18)
C14 C15 C16 C11 1.1(3)
C14 C15 C16 C23 -171.53(18)
C12 C11 C16 C15 -5.2(3)
Ge1 C11 C16 C15 167.75(14)
C12 C11 C16 C23 167.25(17)
Ge1 C11 C16 C23 -19.8(2)
C13 C12 C17 C18 63.5(2)
C11 C12 C17 C18 -118.5(2)
C13 C12 C17 C19 -59.8(2)
C11 C12 C17 C19 118.19(19)
C13 C14 C20 C22 -140.6(2)
C15 C14 C20 C22 41.8(3)
C13 C14 C20 C21 93.6(2)
C15 C14 C20 C21 -83.9(2)
C15 C16 C23 C25 -37.8(2)
C11 C16 C23 C25 149.70(18)
C15 C16 C23 C24 86.0(2)
C11 C16 C23 C24 -86.5(2)
C36 Ge2 C26 C27 -158.71(17)
S2 Ge2 C26 C27 78.63(18)
Ge1 Ge2 C26 C27 -14.45(19)
C36 Ge2 C26 C30 11.99(19)
S2 Ge2 C26 C30 -110.66(16)
Ge1 Ge2 C26 C30 156.25(14)
C36 Ge2 C26 Fe2 105.82(14)
S2 Ge2 C26 Fe2 -16.84(16)
Ge1 Ge2 C26 Fe2 -109.92(12)
C30 C26 C27 C28 -0.5(2)
Ge2 C26 C27 C28 171.60(15)
Fe2 C26 C27 C28 -59.53(15)
C30 C26 C27 Fe2 59.05(13)
Ge2 C26 C27 Fe2 -128.87(15)
C26 C27 C28 C29 0.4(2)
Fe2 C27 C28 C29 -59.38(15)
C26 C27 C28 Fe2 59.83(14)
C27 C28 C29 C30 -0.2(2)
Fe2 C28 C29 C30 -59.29(14)
C27 C28 C29 Fe2 59.04(15)
C28 C29 C30 C26 -0.1(2)
Fe2 C29 C30 C26 -59.22(13)
C28 C29 C30 Fe2 59.16(15)
C27 C26 C30 C29 0.3(2)
Ge2 C26 C30 C29 -171.95(14)
Fe2 C26 C30 C29 59.23(14)
C27 C26 C30 Fe2 -58.90(13)
Ge2 C26 C30 Fe2 128.82(14)
C28 C27 Fe2 C33 -75.55(17)
C26 C27 Fe2 C33 165.36(13)
C28 C27 Fe2 C32 -118.26(15)
C26 C27 Fe2 C32 122.66(14)
C26 C27 Fe2 C28 -119.08(18)
C28 C27 Fe2 C34 -42.0(3)
C26 C27 Fe2 C34 -161.1(2)
C28 C27 Fe2 C30 80.91(14)
C26 C27 Fe2 C30 -38.17(12)
C28 C27 Fe2 C29 37.27(14)
C26 C27 Fe2 C29 -81.81(13)
C28 C27 Fe2 C35 167.8(3)
C26 C27 Fe2 C35 48.7(3)
C28 C27 Fe2 C26 119.08(18)
C28 C27 Fe2 C31 -159.90(14)
C26 C27 Fe2 C31 81.02(16)
C29 C28 Fe2 C33 -119.01(14)
C27 C28 Fe2 C33 121.26(14)
C29 C28 Fe2 C27 119.73(19)
C29 C28 Fe2 C32 -159.68(14)
C27 C28 Fe2 C32 80.60(16)
C29 C28 Fe2 C34 -78.13(15)
C27 C28 Fe2 C34 162.14(13)
C29 C28 Fe2 C30 37.63(12)
C27 C28 Fe2 C30 -82.10(14)
C27 C28 Fe2 C29 -119.73(19)
C29 C28 Fe2 C35 -50.5(3)
C27 C28 Fe2 C35 -170.3(2)
C29 C28 Fe2 C26 81.83(13)
C27 C28 Fe2 C26 -37.90(13)
C29 C28 Fe2 C31 173.5(2)
C27 C28 Fe2 C31 53.8(3)
C29 C30 Fe2 C33 38.6(3)
C26 C30 Fe2 C33 158.4(2)
C29 C30 Fe2 C27 -81.74(14)
C26 C30 Fe2 C27 38.12(12)
C29 C30 Fe2 C32 -164.3(3)
C26 C30 Fe2 C32 -44.4(3)
C29 C30 Fe2 C28 -37.63(13)
C26 C30 Fe2 C28 82.23(13)
C29 C30 Fe2 C34 75.01(15)
C26 C30 Fe2 C34 -165.12(12)
C26 C30 Fe2 C29 119.86(17)
C29 C30 Fe2 C35 117.73(14)
C26 C30 Fe2 C35 -122.41(12)
C29 C30 Fe2 C26 -119.86(17)
C29 C30 Fe2 C31 159.74(14)
C26 C30 Fe2 C31 -80.40(15)
C28 C29 Fe2 C33 77.25(16)
C30 C29 Fe2 C33 -163.51(13)
C28 C29 Fe2 C27 -37.60(13)
C30 C29 Fe2 C27 81.64(13)
C28 C29 Fe2 C32 48.3(3)
C30 C29 Fe2 C32 167.5(2)
C30 C29 Fe2 C28 119.24(18)
C28 C29 Fe2 C34 118.55(14)
C30 C29 Fe2 C34 -122.21(13)
C28 C29 Fe2 C30 -119.24(18)
C28 C29 Fe2 C35 158.89(13)
C30 C29 Fe2 C35 -81.87(15)
C28 C29 Fe2 C26 -81.65(13)
C30 C29 Fe2 C26 37.58(12)
C28 C29 Fe2 C31 -173.5(2)
C30 C29 Fe2 C31 -54.2(3)
C27 C26 Fe2 C33 -37.3(3)
C30 C26 Fe2 C33 -155.9(3)
Ge2 C26 Fe2 C33 84.7(3)
C30 C26 Fe2 C27 -118.64(17)
Ge2 C26 Fe2 C27 122.0(2)
C27 C26 Fe2 C32 -76.93(17)
C30 C26 Fe2 C32 164.44(14)
Ge2 C26 Fe2 C32 45.05(19)
C27 C26 Fe2 C28 37.86(13)
C30 C26 Fe2 C28 -80.78(13)
Ge2 C26 Fe2 C28 159.83(17)
C27 C26 Fe2 C34 157.9(2)
C30 C26 Fe2 C34 39.3(3)
Ge2 C26 Fe2 C34 -80.1(3)
C27 C26 Fe2 C30 118.64(17)
Ge2 C26 Fe2 C30 -119.39(19)
C27 C26 Fe2 C29 81.46(14)
C30 C26 Fe2 C29 -37.17(12)
Ge2 C26 Fe2 C29 -156.56(17)
C27 C26 Fe2 C35 -163.09(13)
C30 C26 Fe2 C35 78.28(15)
Ge2 C26 Fe2 C35 -41.12(19)
C27 C26 Fe2 C31 -120.28(14)
C30 C26 Fe2 C31 121.08(13)
Ge2 C26 Fe2 C31 1.69(18)
C33 Fe2 C31 C35 81.09(15)
C27 Fe2 C31 C35 -164.91(13)
C32 Fe2 C31 C35 118.9(2)
C28 Fe2 C31 C35 155.0(2)
C34 Fe2 C31 C35 37.31(14)
C30 Fe2 C31 C35 -77.61(16)
C29 Fe2 C31 C35 -37.2(3)
C26 Fe2 C31 C35 -121.24(14)
C33 Fe2 C31 C32 -37.81(15)
C27 Fe2 C31 C32 76.19(17)
C28 Fe2 C31 C32 36.1(3)
C34 Fe2 C31 C32 -81.59(16)
C30 Fe2 C31 C32 163.49(14)
C29 Fe2 C31 C32 -156.1(2)
C35 Fe2 C31 C32 -118.9(2)
C26 Fe2 C31 C32 119.86(15)
C35 C31 C32 C33 -0.1(3)
Fe2 C31 C32 C33 59.30(17)
C35 C31 C32 Fe2 -59.42(15)
C27 Fe2 C32 C33 117.54(16)
C28 Fe2 C32 C33 74.81(18)
C34 Fe2 C32 C33 -37.91(15)
C30 Fe2 C32 C33 -166.4(3)
C29 Fe2 C32 C33 40.0(3)
C35 Fe2 C32 C33 -81.53(17)
C26 Fe2 C32 C33 159.65(14)
C31 Fe2 C32 C33 -119.2(2)
C33 Fe2 C32 C31 119.2(2)
C27 Fe2 C32 C31 -123.27(15)
C28 Fe2 C32 C31 -166.01(14)
C34 Fe2 C32 C31 81.27(16)
C30 Fe2 C32 C31 -47.2(4)
C29 Fe2 C32 C31 159.2(2)
C35 Fe2 C32 C31 37.66(14)
C26 Fe2 C32 C31 -81.17(17)
C31 C32 C33 C34 0.2(3)
Fe2 C32 C33 C34 60.00(16)
C31 C32 C33 Fe2 -59.85(16)
C27 Fe2 C33 C34 160.25(14)
C32 Fe2 C33 C34 -118.6(2)
C28 Fe2 C33 C34 119.32(16)
C30 Fe2 C33 C34 50.6(3)
C29 Fe2 C33 C34 78.40(17)
C35 Fe2 C33 C34 -37.42(15)
C26 Fe2 C33 C34 -172.1(2)
C31 Fe2 C33 C34 -80.96(16)
C27 Fe2 C33 C32 -81.13(18)
C28 Fe2 C33 C32 -122.06(17)
C34 Fe2 C33 C32 118.6(2)
C30 Fe2 C33 C32 169.2(2)
C29 Fe2 C33 C32 -162.97(15)
C35 Fe2 C33 C32 81.20(17)
C26 Fe2 C33 C32 -53.4(3)
C31 Fe2 C33 C32 37.67(16)
C32 C33 C34 C35 -0.1(3)
Fe2 C33 C34 C35 59.77(15)
C32 C33 C34 Fe2 -59.90(16)
C33 Fe2 C34 C35 -119.4(2)
C27 Fe2 C34 C35 -166.0(2)
C32 Fe2 C34 C35 -81.24(16)
C28 Fe2 C34 C35 163.62(14)
C30 Fe2 C34 C35 81.79(16)
C29 Fe2 C34 C35 122.38(15)
C26 Fe2 C34 C35 52.4(3)
C31 Fe2 C34 C35 -37.30(15)
C27 Fe2 C34 C33 -46.6(3)
C32 Fe2 C34 C33 38.14(17)
C28 Fe2 C34 C33 -77.00(18)
C30 Fe2 C34 C33 -158.83(15)
C29 Fe2 C34 C33 -118.24(16)
C35 Fe2 C34 C33 119.4(2)
C26 Fe2 C34 C33 171.7(2)
C31 Fe2 C34 C33 82.08(17)
C33 C34 C35 C31 0.1(2)
Fe2 C34 C35 C31 59.33(15)
C33 C34 C35 Fe2 -59.28(16)
C32 C31 C35 C34 0.0(2)
Fe2 C31 C35 C34 -58.99(15)
C32 C31 C35 Fe2 59.03(16)
C33 Fe2 C35 C34 37.61(15)
C27 Fe2 C35 C34 162.3(3)
C32 Fe2 C35 C34 81.74(16)
C28 Fe2 C35 C34 -38.3(3)
C30 Fe2 C35 C34 -117.68(14)
C29 Fe2 C35 C34 -74.75(16)
C26 Fe2 C35 C34 -160.53(13)
C31 Fe2 C35 C34 119.7(2)
C33 Fe2 C35 C31 -82.07(16)
C27 Fe2 C35 C31 42.6(3)
C32 Fe2 C35 C31 -37.94(15)
C28 Fe2 C35 C31 -158.0(2)
C34 Fe2 C35 C31 -119.7(2)
C30 Fe2 C35 C31 122.65(14)
C29 Fe2 C35 C31 165.58(14)
C26 Fe2 C35 C31 79.80(16)
C26 Ge2 C36 C41 -90.67(16)
S2 Ge2 C36 C41 36.66(16)
Ge1 Ge2 C36 C41 127.28(14)
C26 Ge2 C36 C37 100.19(16)
S2 Ge2 C36 C37 -132.48(14)
Ge1 Ge2 C36 C37 -41.86(17)
C41 C36 C37 C38 -7.0(3)
Ge2 C36 C37 C38 162.20(15)
C41 C36 C37 C42 168.75(17)
Ge2 C36 C37 C42 -22.1(2)
C36 C37 C38 C39 0.7(3)
C42 C37 C38 C39 -175.09(18)
C37 C38 C39 C40 5.3(3)
C37 C38 C39 C45 -176.97(19)
C38 C39 C40 C41 -5.0(3)
C45 C39 C40 C41 177.3(2)
C39 C40 C41 C36 -1.2(3)
C39 C40 C41 C48 174.25(19)
C37 C36 C41 C40 7.2(3)
Ge2 C36 C41 C40 -162.00(15)
C37 C36 C41 C48 -168.06(17)
Ge2 C36 C41 C48 22.7(3)
C38 C37 C42 C43 -24.0(3)
C36 C37 C42 C43 160.32(18)
C38 C37 C42 C44 100.8(2)
C36 C37 C42 C44 -74.9(2)
C40 C39 C45 C46 -124.4(2)
C38 C39 C45 C46 57.9(3)
C40 C39 C45 C47 112.9(2)
C38 C39 C45 C47 -64.8(3)
C40 C41 C48 C49 58.4(2)
C36 C41 C48 C49 -126.4(2)
C40 C41 C48 C50 -65.5(2)
C36 C41 C48 C50 109.7(2)
C51 C52 C53 C54 -33(4)
C52 C53 C54 C55 175.4(13)
C53 C54 C55 C56 178.4(9)
C57 C58 C59 C60 176.1(8)
C58 C59 C60 C61 -176.5(8)
C59 C60 C61 C62 175.6(10)
